data_7031737
loop_
_publ_author_name
'Freund, Robert R. A.'
'G\"orls, Helmar'
'Langer, Jens'

_publ_section_title
;
 Nickelalactones with an allyl subunit - the effect of penta-coordination
 on structures and stability.
;
_journal_issue 37
_journal_name_full 'Dalton transactions (Cambridge, England : 2003)'
_journal_page_first 13988
_journal_page_last 14000
_journal_paper_doi 10.1039/c4dt01863j
_journal_volume 43
_journal_year 2014
_chemical_formula_moiety 'C34 H60 Ni P2, C4 H8 O'
_chemical_formula_sum 'C38 H68 Ni O P2'
_chemical_formula_weight 661.57
_space_group_IT_number 14
_symmetry_cell_setting monoclinic
_symmetry_space_group_name_Hall '-P 2yn'
_symmetry_space_group_name_H-M 'P 1 21/n 1'
_atom_sites_solution_hydrogens mixed
_atom_sites_solution_primary direct
_atom_sites_solution_secondary difmap
_audit_creation_method SHELXL-97
_cell_angle_alpha 90.00
_cell_angle_beta 100.370(1)
_cell_angle_gamma 90.00
_cell_formula_units_Z 4
_cell_length_a 11.7198(2)
_cell_length_b 20.4120(3)
_cell_length_c 15.3870(2)
_cell_measurement_reflns_used 14025
_cell_measurement_temperature 133(2)
_cell_measurement_theta_max 27.45
_cell_measurement_theta_min 1.67
_cell_volume 3620.82(9)
_computing_cell_refinement DENZO
_computing_data_collection COLLECT
_computing_data_reduction DENZO
_computing_molecular_graphics SHELXTL/PC
_computing_publication_material SHELXL-97
_computing_structure_refinement 'SHELXL-97 (Sheldrick, 2008)'
_computing_structure_solution 'SHELXS-97 (Sheldrick, 2008)'
_diffrn_ambient_temperature 133(2)
_diffrn_measured_fraction_theta_full 0.996
_diffrn_measured_fraction_theta_max 0.996
_diffrn_measurement_device_type KappaCCD
_diffrn_measurement_method 'phi- + omega-scan'
_diffrn_radiation_monochromator graphite
_diffrn_radiation_source 'fine-focus sealed tube'
_diffrn_radiation_type MoK\a
_diffrn_radiation_wavelength 0.71073
_diffrn_reflns_av_R_equivalents 0.0271
_diffrn_reflns_av_sigmaI/netI 0.0233
_diffrn_reflns_limit_h_max 15
_diffrn_reflns_limit_h_min -15
_diffrn_reflns_limit_k_max 23
_diffrn_reflns_limit_k_min -26
_diffrn_reflns_limit_l_max 19
_diffrn_reflns_limit_l_min -19
_diffrn_reflns_number 27930
_diffrn_reflns_theta_full 27.45
_diffrn_reflns_theta_max 27.45
_diffrn_reflns_theta_min 1.67
_exptl_absorpt_coefficient_mu 0.652
_exptl_absorpt_correction_type none
_exptl_crystal_colour orange
_exptl_crystal_density_diffrn 1.214
_exptl_crystal_density_method 'not measured'
_exptl_crystal_description prism
_exptl_crystal_F_000 1448
_exptl_crystal_size_max 0.066
_exptl_crystal_size_mid 0.058
_exptl_crystal_size_min 0.051
_refine_diff_density_max 0.461
_refine_diff_density_min -0.699
_refine_diff_density_rms 0.062
_refine_ls_extinction_method none
_refine_ls_goodness_of_fit_ref 1.053
_refine_ls_hydrogen_treatment mixed
_refine_ls_matrix_type full
_refine_ls_number_parameters 619
_refine_ls_number_reflns 8240
_refine_ls_number_restraints 0
_refine_ls_restrained_S_all 1.053
_refine_ls_R_factor_all 0.0371
_refine_ls_R_factor_gt 0.0318
_refine_ls_shift/su_max 0.002
_refine_ls_shift/su_mean 0.000
_refine_ls_structure_factor_coef Fsqd
_refine_ls_weighting_details 'calc w=1/[\s^2^(Fo^2^)+(0.0337P)^2^+2.8035P] where P=(Fo^2^+2Fc^2^)/3'
_refine_ls_weighting_scheme calc
_refine_ls_wR_factor_gt 0.0767
_refine_ls_wR_factor_ref 0.0801
_reflns_number_gt 7490
_reflns_number_total 8240
_reflns_threshold_expression >2sigma(I)
_cod_data_source_file c4dt01863j2.cif
_cod_data_source_block FO5359
_cod_depositor_comments 'Adding full bibliography for 7031730--7031737.cif.'
_cod_original_cell_volume 3620.75(9)
_cod_original_sg_symbol_H-M 'P 21/n'
_cod_database_code 7031737
_publcif_datablock.id {a6f4d565-93b5-43ae-9e8e-7b43699d9bc8}

_publcif_info_exptl_table_max_cols 4
_publcif_info_exptl_table_use_headnotes n

loop_
_symmetry_equiv_pos_as_xyz
'x, y, z'
'-x+1/2, y+1/2, -z+1/2'
'-x, -y, -z'
'x-1/2, -y-1/2, z-1/2'

loop_
_atom_site_label
_atom_site_type_symbol
_atom_site_fract_x
_atom_site_fract_y
_atom_site_fract_z
_atom_site_U_iso_or_equiv
_atom_site_adp_type
_atom_site_occupancy
_atom_site_symmetry_multiplicity
_atom_site_calc_flag
_atom_site_refinement_flags
Ni1 Ni 0.793445(15) 0.679944(9) 0.908925(12) 0.01247(6) Uani 1 1 d .
P1 P 0.63512(3) 0.695522(18) 0.96094(2) 0.01326(8) Uani 1 1 d .
P2 P 0.73199(3) 0.744967(18) 0.79832(2) 0.01327(8) Uani 1 1 d .
C1 C 0.81317(14) 0.57864(8) 0.92483(12) 0.0216(3) Uani 1 1 d .
H1 H 0.744(2) 0.5595(12) 0.9122(15) 0.042(6) Uiso 1 1 d .
C2 C 0.86504(14) 0.59755(8) 0.85458(11) 0.0204(3) Uani 1 1 d .
H2 H 0.8221(18) 0.5896(11) 0.7961(14) 0.032(6) Uiso 1 1 d .
C3 C 0.99537(15) 0.60589(9) 0.86067(12) 0.0243(3) Uani 1 1 d .
H3B H 1.0356(17) 0.5753(10) 0.9040(13) 0.024(5) Uiso 1 1 d .
H3A H 1.0160(17) 0.5935(10) 0.8048(14) 0.026(5) Uiso 1 1 d .
C4 C 1.03758(14) 0.67579(9) 0.88558(12) 0.0246(4) Uani 1 1 d .
H4B H 1.121(2) 0.6761(10) 0.9129(15) 0.033(6) Uiso 1 1 d .
H4A H 1.0343(19) 0.7023(11) 0.8293(14) 0.032(6) Uiso 1 1 d .
C5 C 0.96545(13) 0.71073(8) 0.94291(11) 0.0203(3) Uani 1 1 d .
H5 H 0.9643(18) 0.7570(11) 0.9366(13) 0.026(5) Uiso 1 1 d .
C6 C 0.93293(14) 0.68522(9) 1.01792(11) 0.0213(3) Uani 1 1 d .
H6 H 0.9138(18) 0.7143(11) 1.0578(14) 0.029(5) Uiso 1 1 d .
C7 C 0.96642(15) 0.61683(10) 1.05359(12) 0.0270(4) Uani 1 1 d .
H7B H 1.0407(18) 0.6055(10) 1.0392(13) 0.027(5) Uiso 1 1 d .
H7A H 0.9770(19) 0.6185(11) 1.1153(15) 0.035(6) Uiso 1 1 d .
C8 C 0.87621(16) 0.56457(9) 1.01730(12) 0.0264(4) Uani 1 1 d .
H8B H 0.8175(18) 0.5635(10) 1.0557(13) 0.028(5) Uiso 1 1 d .
H8A H 0.9121(19) 0.5201(11) 1.0201(14) 0.036(6) Uiso 1 1 d .
C9 C 0.55520(13) 0.76502(8) 0.89874(10) 0.0170(3) Uani 1 1 d .
H9B H 0.5823(17) 0.8035(10) 0.9335(13) 0.024(5) Uiso 1 1 d .
H9A H 0.4744(18) 0.7615(10) 0.8993(13) 0.023(5) Uiso 1 1 d .
C10 C 0.58103(13) 0.77075(8) 0.80446(10) 0.0172(3) Uani 1 1 d .
H10B H 0.5679(19) 0.8155(11) 0.7818(14) 0.030(6) Uiso 1 1 d .
H10A H 0.5293(16) 0.7426(9) 0.7657(12) 0.017(4) Uiso 1 1 d .
C11 C 0.63112(13) 0.72069(8) 1.07699(10) 0.0170(3) Uani 1 1 d .
H11 H 0.5515(16) 0.7304(9) 1.0799(12) 0.017(4) Uiso 1 1 d .
C12 C 0.70315(15) 0.78287(9) 1.10397(11) 0.0222(3) Uani 1 1 d .
H12B H 0.7838(17) 0.7752(9) 1.0982(12) 0.021(5) Uiso 1 1 d .
H12A H 0.6698(19) 0.8219(11) 1.0649(15) 0.031(6) Uiso 1 1 d .
C13 C 0.70322(16) 0.80115(9) 1.20076(11) 0.0258(4) Uani 1 1 d .
H13B H 0.6248(18) 0.8130(9) 1.2066(13) 0.021(5) Uiso 1 1 d .
H13A H 0.753(2) 0.8389(11) 1.2175(14) 0.034(6) Uiso 1 1 d .
C14 C 0.74271(16) 0.74429(10) 1.26318(11) 0.0279(4) Uani 1 1 d .
H14A H 0.741(2) 0.7570(12) 1.3230(16) 0.042(6) Uiso 1 1 d .
H14B H 0.821(2) 0.7314(11) 1.2622(15) 0.036(6) Uiso 1 1 d .
C15 C 0.66782(16) 0.68384(9) 1.23726(11) 0.0251(4) Uani 1 1 d .
H15B H 0.5885(18) 0.6935(10) 1.2436(13) 0.025(5) Uiso 1 1 d .
H15A H 0.6924(18) 0.6466(11) 1.2748(14) 0.029(5) Uiso 1 1 d .
C16 C 0.67143(15) 0.66436(9) 1.14138(10) 0.0213(3) Uani 1 1 d .
H16B H 0.6255(18) 0.6266(10) 1.1275(13) 0.024(5) Uiso 1 1 d .
H16A H 0.7505(18) 0.6534(10) 1.1366(13) 0.024(5) Uiso 1 1 d .
C17 C 0.52687(13) 0.62697(7) 0.94656(10) 0.0149(3) Uani 1 1 d .
H17 H 0.5685(17) 0.5913(10) 0.9770(13) 0.022(5) Uiso 1 1 d .
C18 C 0.41521(13) 0.63647(8) 0.98471(11) 0.0186(3) Uani 1 1 d .
H18B H 0.4347(17) 0.6467(10) 1.0472(13) 0.023(5) Uiso 1 1 d .
H18A H 0.3708(18) 0.6743(10) 0.9547(13) 0.025(5) Uiso 1 1 d .
C19 C 0.33836(14) 0.57516(8) 0.97080(11) 0.0204(3) Uani 1 1 d .
H19B H 0.3791(17) 0.5390(10) 1.0038(13) 0.022(5) Uiso 1 1 d .
H19A H 0.2669(17) 0.5844(10) 0.9960(13) 0.024(5) Uiso 1 1 d .
C20 C 0.30907(14) 0.55576(9) 0.87351(11) 0.0220(3) Uani 1 1 d .
H20B H 0.2666(19) 0.5161(11) 0.8671(14) 0.031(5) Uiso 1 1 d .
H20A H 0.2627(17) 0.5882(10) 0.8412(13) 0.024(5) Uiso 1 1 d .
C21 C 0.41969(14) 0.54633(8) 0.83520(11) 0.0214(3) Uani 1 1 d .
H21B H 0.3982(17) 0.5357(10) 0.7738(14) 0.024(5) Uiso 1 1 d .
H21A H 0.4636(16) 0.5093(10) 0.8656(12) 0.019(5) Uiso 1 1 d .
C22 C 0.49561(13) 0.60777(8) 0.84852(10) 0.0179(3) Uani 1 1 d .
H22B H 0.5662(17) 0.6012(9) 0.8240(12) 0.021(5) Uiso 1 1 d .
H22A H 0.4520(18) 0.6464(10) 0.8167(13) 0.027(5) Uiso 1 1 d .
C23 C 0.71296(13) 0.71909(8) 0.67994(10) 0.0170(3) Uani 1 1 d .
H23 H 0.6723(17) 0.7545(10) 0.6447(13) 0.022(5) Uiso 1 1 d .
C24 C 0.63730(14) 0.65747(8) 0.66175(10) 0.0201(3) Uani 1 1 d .
H24B H 0.6721(17) 0.6212(10) 0.6993(13) 0.021(5) Uiso 1 1 d .
H24A H 0.5567(19) 0.6674(10) 0.6730(14) 0.028(5) Uiso 1 1 d .
C25 C 0.62541(17) 0.63461(9) 0.56556(11) 0.0262(4) Uani 1 1 d .
H25B H 0.5811(18) 0.5960(11) 0.5583(14) 0.028(5) Uiso 1 1 d .
H25A H 0.5831(19) 0.6671(11) 0.5277(15) 0.031(6) Uiso 1 1 d .
C26 C 0.74371(19) 0.62358(10) 0.53973(12) 0.0319(4) Uani 1 1 d .
H26B H 0.731(2) 0.6098(13) 0.4790(18) 0.053(7) Uiso 1 1 d .
H26A H 0.7815(19) 0.5858(11) 0.5760(15) 0.035(6) Uiso 1 1 d .
C27 C 0.81818(19) 0.68491(10) 0.55609(12) 0.0307(4) Uani 1 1 d .
H27B H 0.782(2) 0.7192(11) 0.5199(15) 0.035(6) Uiso 1 1 d .
H27A H 0.898(2) 0.6769(11) 0.5423(15) 0.037(6) Uiso 1 1 d .
C28 C 0.83158(15) 0.70733(8) 0.65267(11) 0.0211(3) Uani 1 1 d .
H28B H 0.8732(18) 0.6734(10) 0.6923(14) 0.027(5) Uiso 1 1 d .
H28A H 0.8786(18) 0.7465(11) 0.6622(13) 0.027(5) Uiso 1 1 d .
C29 C 0.80993(13) 0.82474(7) 0.79645(10) 0.0155(3) Uani 1 1 d .
H29 H 0.8878(17) 0.8125(9) 0.7980(12) 0.019(5) Uiso 1 1 d .
C30 C 0.77426(15) 0.86935(8) 0.71555(11) 0.0210(3) Uani 1 1 d .
H30B H 0.7774(18) 0.8457(10) 0.6613(14) 0.027(5) Uiso 1 1 d .
H30A H 0.6944(18) 0.8827(10) 0.7133(13) 0.022(5) Uiso 1 1 d .
C31 C 0.85353(16) 0.92965(8) 0.72100(11) 0.0249(3) Uani 1 1 d .
H31A H 0.9340(18) 0.9154(10) 0.7193(13) 0.025(5) Uiso 1 1 d .
H31B H 0.8273(18) 0.9580(11) 0.6694(14) 0.032(6) Uiso 1 1 d .
C32 C 0.85375(17) 0.96835(8) 0.80598(12) 0.0263(4) Uani 1 1 d .
H32B H 0.7769(19) 0.9866(11) 0.8045(14) 0.031(6) Uiso 1 1 d .
H32A H 0.906(2) 1.0044(12) 0.8097(15) 0.037(6) Uiso 1 1 d .
C33 C 0.88483(17) 0.92457(8) 0.88731(11) 0.0255(4) Uani 1 1 d .
H33B H 0.8774(17) 0.9510(10) 0.9413(14) 0.027(5) Uiso 1 1 d .
H33A H 0.9637(19) 0.9091(11) 0.8917(14) 0.030(5) Uiso 1 1 d .
C34 C 0.80556(15) 0.86433(8) 0.88112(11) 0.0197(3) Uani 1 1 d .
H34B H 0.7277(17) 0.8781(9) 0.8792(12) 0.018(5) Uiso 1 1 d .
H34A H 0.8259(16) 0.8372(10) 0.9324(13) 0.019(5) Uiso 1 1 d .
O1T O 0.8041(2) 0.53648(13) 1.33981(19) 0.0924(8) Uani 1 1 d .
C1T C 0.8298(2) 0.48068(13) 1.3905(2) 0.0576(7) Uani 1 1 d .
H1TA H 0.7746 0.4453 1.3677 0.069 Uiso 1 1 calc R
H1TB H 0.8220 0.4899 1.4524 0.069 Uiso 1 1 calc R
C2T C 0.9530(2) 0.45873(12) 1.38754(19) 0.0550(6) Uani 1 1 d .
H2TA H 0.9533 0.4198 1.3492 0.066 Uiso 1 1 calc R
H2TB H 0.9958 0.4483 1.4474 0.066 Uiso 1 1 calc R
C3T C 1.0054(3) 0.51804(15) 1.3490(2) 0.0674(8) Uani 1 1 d .
H3TB H 1.0612 0.5410 1.3950 0.081 Uiso 1 1 calc R
H3TC H 1.0455 0.5049 1.3003 0.081 Uiso 1 1 calc R
C4T C 0.9031(3) 0.56017(19) 1.3159(3) 0.0930(13) Uani 1 1 d .
H4TA H 0.9180 0.6050 1.3397 0.112 Uiso 1 1 calc R
H4TB H 0.8920 0.5628 1.2506 0.112 Uiso 1 1 calc R

loop_
_atom_site_aniso_label
_atom_site_aniso_U_11
_atom_site_aniso_U_22
_atom_site_aniso_U_33
_atom_site_aniso_U_23
_atom_site_aniso_U_13
_atom_site_aniso_U_12
Ni1 0.01117(9) 0.01202(10) 0.01449(10) 0.00114(7) 0.00302(7) 0.00066(7)
P1 0.01245(17) 0.01384(18) 0.01392(17) 0.00001(13) 0.00355(13) 0.00029(13)
P2 0.01344(17) 0.01250(18) 0.01415(17) 0.00099(13) 0.00323(13) 0.00045(13)
C1 0.0157(7) 0.0125(7) 0.0373(9) 0.0013(6) 0.0064(6) 0.0001(6)
C2 0.0213(8) 0.0157(7) 0.0239(8) -0.0024(6) 0.0034(6) 0.0054(6)
C3 0.0231(8) 0.0281(9) 0.0240(8) 0.0046(7) 0.0103(6) 0.0093(7)
C4 0.0143(7) 0.0314(9) 0.0294(9) 0.0064(7) 0.0073(6) 0.0000(6)
C5 0.0127(7) 0.0178(8) 0.0289(8) 0.0029(6) -0.0003(6) -0.0028(6)
C6 0.0154(7) 0.0279(9) 0.0194(7) -0.0046(6) -0.0006(6) 0.0017(6)
C7 0.0212(8) 0.0387(10) 0.0208(8) 0.0094(7) 0.0035(6) 0.0080(7)
C8 0.0283(9) 0.0218(9) 0.0326(9) 0.0123(7) 0.0148(7) 0.0086(7)
C9 0.0156(7) 0.0166(7) 0.0196(7) 0.0007(6) 0.0052(6) 0.0033(6)
C10 0.0156(7) 0.0179(7) 0.0181(7) 0.0025(6) 0.0028(6) 0.0026(6)
C11 0.0161(7) 0.0197(8) 0.0156(7) -0.0019(6) 0.0045(5) -0.0001(6)
C12 0.0236(8) 0.0229(8) 0.0212(8) -0.0066(6) 0.0070(6) -0.0039(7)
C13 0.0249(9) 0.0302(9) 0.0225(8) -0.0102(7) 0.0051(7) -0.0014(7)
C14 0.0216(8) 0.0425(11) 0.0186(8) -0.0077(7) 0.0010(6) 0.0059(7)
C15 0.0247(8) 0.0335(10) 0.0172(8) 0.0016(7) 0.0039(6) 0.0051(7)
C16 0.0233(8) 0.0234(8) 0.0173(7) 0.0010(6) 0.0039(6) 0.0020(7)
C17 0.0132(6) 0.0152(7) 0.0170(7) 0.0007(5) 0.0045(5) 0.0002(5)
C18 0.0160(7) 0.0209(8) 0.0208(8) -0.0005(6) 0.0081(6) -0.0009(6)
C19 0.0174(7) 0.0234(8) 0.0215(8) 0.0044(6) 0.0063(6) -0.0026(6)
C20 0.0180(7) 0.0247(9) 0.0228(8) 0.0024(7) 0.0025(6) -0.0073(7)
C21 0.0206(8) 0.0218(8) 0.0215(8) -0.0034(6) 0.0031(6) -0.0044(6)
C22 0.0147(7) 0.0213(8) 0.0184(7) -0.0011(6) 0.0046(6) -0.0023(6)
C23 0.0199(7) 0.0167(7) 0.0143(7) 0.0012(6) 0.0029(5) -0.0002(6)
C24 0.0209(8) 0.0198(8) 0.0186(7) -0.0008(6) 0.0009(6) -0.0026(6)
C25 0.0359(10) 0.0214(8) 0.0186(8) -0.0012(6) -0.0026(7) -0.0032(7)
C26 0.0487(12) 0.0274(10) 0.0216(8) -0.0073(7) 0.0117(8) -0.0034(8)
C27 0.0453(11) 0.0287(10) 0.0223(9) -0.0030(7) 0.0171(8) -0.0041(8)
C28 0.0243(8) 0.0202(8) 0.0210(8) -0.0010(6) 0.0099(6) -0.0023(7)
C29 0.0163(7) 0.0131(7) 0.0173(7) 0.0020(5) 0.0037(5) 0.0005(5)
C30 0.0271(8) 0.0166(8) 0.0186(7) 0.0047(6) 0.0021(6) -0.0011(6)
C31 0.0330(9) 0.0174(8) 0.0244(8) 0.0066(6) 0.0056(7) -0.0029(7)
C32 0.0333(10) 0.0148(8) 0.0302(9) 0.0020(7) 0.0045(7) -0.0032(7)
C33 0.0346(10) 0.0173(8) 0.0233(8) -0.0002(6) 0.0019(7) -0.0047(7)
C34 0.0250(8) 0.0149(7) 0.0188(7) 0.0009(6) 0.0032(6) -0.0004(6)
O1T 0.0889(17) 0.0785(16) 0.120(2) 0.0345(15) 0.0460(16) 0.0173(14)
C1T 0.0617(16) 0.0429(14) 0.0701(17) -0.0085(12) 0.0175(14) -0.0088(12)
C2T 0.0653(16) 0.0382(13) 0.0654(16) -0.0102(12) 0.0225(13) -0.0013(12)
C3T 0.0613(17) 0.0611(18) 0.083(2) -0.0097(15) 0.0222(15) -0.0192(14)
C4T 0.0555(18) 0.081(2) 0.136(3) 0.049(2) 0.000(2) -0.0144(17)

loop_
_atom_type_symbol
_atom_type_description
_atom_type_scat_dispersion_real
_atom_type_scat_dispersion_imag
_atom_type_scat_source
C C 0.0033 0.0016 'International Tables Vol C Tables 4.2.6.8 and 6.1.1.4'
H H 0.0000 0.0000 'International Tables Vol C Tables 4.2.6.8 and 6.1.1.4'
O O 0.0106 0.0060 'International Tables Vol C Tables 4.2.6.8 and 6.1.1.4'
P P 0.1023 0.0942 'International Tables Vol C Tables 4.2.6.8 and 6.1.1.4'
Ni Ni 0.3393 1.1124 'International Tables Vol C Tables 4.2.6.8 and 6.1.1.4'

loop_
_geom_angle_atom_site_label_1
_geom_angle_atom_site_label_2
_geom_angle_atom_site_label_3
_geom_angle
C5 Ni1 C1 100.79(6)
C5 Ni1 C2 84.52(7)
C1 Ni1 C2 38.48(6)
C5 Ni1 C6 38.29(6)
C1 Ni1 C6 84.52(7)
C2 Ni1 C6 92.80(6)
C5 Ni1 P1 135.59(5)
C1 Ni1 P1 100.69(5)
C2 Ni1 P1 133.40(5)
C6 Ni1 P1 106.78(5)
C5 Ni1 P2 100.43(5)
C1 Ni1 P2 135.16(5)
C2 Ni1 P2 105.93(5)
C6 Ni1 P2 133.32(5)
P1 Ni1 P2 90.831(15)
C9 P1 C11 100.64(7)
C9 P1 C17 103.90(7)
C11 P1 C17 100.68(7)
C9 P1 Ni1 107.78(5)
C11 P1 Ni1 124.26(5)
C17 P1 Ni1 116.87(5)
C10 P2 C29 103.04(7)
C10 P2 C23 100.44(7)
C29 P2 C23 101.76(7)
C10 P2 Ni1 108.42(5)
C29 P2 Ni1 116.70(5)
C23 P2 Ni1 123.63(5)
C2 C1 C8 125.40(15)
C2 C1 Ni1 71.83(9)
C8 C1 Ni1 108.90(12)
C2 C1 H1 117.5(15)
C8 C1 H1 113.3(15)
Ni1 C1 H1 109.4(16)
C1 C2 C3 123.96(15)
C1 C2 Ni1 69.69(9)
C3 C2 Ni1 110.56(11)
C1 C2 H2 117.0(13)
C3 C2 H2 115.2(13)
Ni1 C2 H2 109.0(13)
C2 C3 C4 113.18(14)
C2 C3 H3B 109.1(12)
C4 C3 H3B 109.4(12)
C2 C3 H3A 108.9(12)
C4 C3 H3A 110.1(12)
H3B C3 H3A 105.9(16)
C5 C4 C3 113.36(13)
C5 C4 H4B 111.2(13)
C3 C4 H4B 111.1(13)
C5 C4 H4A 107.9(12)
C3 C4 H4A 108.8(12)
H4B C4 H4A 104.0(17)
C6 C5 C4 125.39(15)
C6 C5 Ni1 72.31(9)
C4 C5 Ni1 109.22(11)
C6 C5 H5 117.3(12)
C4 C5 H5 114.2(12)
Ni1 C5 H5 106.2(13)
C5 C6 C7 123.64(15)
C5 C6 Ni1 69.40(9)
C7 C6 Ni1 110.45(11)
C5 C6 H6 117.1(14)
C7 C6 H6 115.7(13)
Ni1 C6 H6 108.5(13)
C6 C7 C8 112.93(14)
C6 C7 H7B 108.7(13)
C8 C7 H7B 110.0(13)
C6 C7 H7A 108.0(14)
C8 C7 H7A 110.6(14)
H7B C7 H7A 106.4(18)
C1 C8 C7 113.53(14)
C1 C8 H8B 107.1(12)
C7 C8 H8B 107.9(12)
C1 C8 H8A 110.2(13)
C7 C8 H8A 111.0(13)
H8B C8 H8A 106.8(17)
C10 C9 P1 112.05(10)
C10 C9 H9B 110.9(12)
P1 C9 H9B 104.4(12)
C10 C9 H9A 112.3(12)
P1 C9 H9A 110.3(12)
H9B C9 H9A 106.5(17)
C9 C10 P2 112.08(10)
C9 C10 H10B 111.2(13)
P2 C10 H10B 109.6(13)
C9 C10 H10A 109.3(11)
P2 C10 H10A 107.3(11)
H10B C10 H10A 107.2(17)
C16 C11 C12 110.69(13)
C16 C11 P1 110.69(11)
C12 C11 P1 112.20(10)
C16 C11 H11 108.2(11)
C12 C11 H11 107.9(11)
P1 C11 H11 107.0(11)
C13 C12 C11 111.50(14)
C13 C12 H12B 107.2(11)
C11 C12 H12B 109.6(11)
C13 C12 H12A 108.2(12)
C11 C12 H12A 110.4(13)
H12B C12 H12A 110.0(16)
C14 C13 C12 111.92(15)
C14 C13 H13B 108.5(12)
C12 C13 H13B 108.4(12)
C14 C13 H13A 109.6(13)
C12 C13 H13A 110.1(13)
H13B C13 H13A 108.3(17)
C13 C14 C15 110.86(14)
C13 C14 H14A 110.0(14)
C15 C14 H14A 110.9(14)
C13 C14 H14B 112.5(14)
C15 C14 H14B 106.3(14)
H14A C14 H14B 106.2(19)
C14 C15 C16 110.28(15)
C14 C15 H15B 108.9(12)
C16 C15 H15B 109.9(12)
C14 C15 H15A 112.6(13)
C16 C15 H15A 108.3(12)
H15B C15 H15A 106.7(17)
C11 C16 C15 111.55(14)
C11 C16 H16B 111.6(12)
C15 C16 H16B 108.4(12)
C11 C16 H16A 108.1(12)
C15 C16 H16A 108.9(12)
H16B C16 H16A 108.1(17)
C22 C17 C18 109.72(12)
C22 C17 P1 110.03(10)
C18 C17 P1 117.67(11)
C22 C17 H17 107.4(12)
C18 C17 H17 107.7(12)
P1 C17 H17 103.7(12)
C19 C18 C17 111.22(13)
C19 C18 H18B 109.9(12)
C17 C18 H18B 109.9(12)
C19 C18 H18A 108.8(12)
C17 C18 H18A 109.2(12)
H18B C18 H18A 107.7(16)
C20 C19 C18 111.78(13)
C20 C19 H19B 108.5(12)
C18 C19 H19B 109.0(12)
C20 C19 H19A 111.9(11)
C18 C19 H19A 107.6(12)
H19B C19 H19A 108.0(16)
C19 C20 C21 110.73(13)
C19 C20 H20B 110.2(13)
C21 C20 H20B 108.6(13)
C19 C20 H20A 110.0(12)
C21 C20 H20A 109.5(12)
H20B C20 H20A 107.7(17)
C22 C21 C20 110.98(14)
C22 C21 H21B 111.2(12)
C20 C21 H21B 108.6(12)
C22 C21 H21A 108.9(11)
C20 C21 H21A 108.7(11)
H21B C21 H21A 108.4(16)
C21 C22 C17 111.74(13)
C21 C22 H22B 110.4(11)
C17 C22 H22B 110.1(11)
C21 C22 H22A 110.0(12)
C17 C22 H22A 106.6(11)
H22B C22 H22A 107.9(16)
C24 C23 C28 110.02(13)
C24 C23 P2 111.87(10)
C28 C23 P2 110.72(11)
C24 C23 H23 107.3(12)
C28 C23 H23 109.8(12)
P2 C23 H23 107.0(11)
C25 C24 C23 111.97(14)
C25 C24 H24B 107.1(11)
C23 C24 H24B 110.2(11)
C25 C24 H24A 107.5(12)
C23 C24 H24A 109.4(12)
H24B C24 H24A 110.6(16)
C26 C25 C24 111.55(15)
C26 C25 H25B 110.7(13)
C24 C25 H25B 108.8(13)
C26 C25 H25A 109.8(13)
C24 C25 H25A 108.8(13)
H25B C25 H25A 107.0(18)
C27 C26 C25 110.89(16)
C27 C26 H26B 112.7(16)
C25 C26 H26B 107.8(16)
C27 C26 H26A 110.9(13)
C25 C26 H26A 107.4(12)
H26B C26 H26A 107(2)
C26 C27 C28 111.16(15)
C26 C27 H27B 109.2(14)
C28 C27 H27B 107.8(14)
C26 C27 H27A 111.0(13)
C28 C27 H27A 108.3(13)
H27B C27 H27A 109.3(19)
C27 C28 C23 111.70(15)
C27 C28 H28B 109.9(12)
C23 C28 H28B 108.0(12)
C27 C28 H28A 110.4(12)
C23 C28 H28A 110.3(12)
H28B C28 H28A 106.3(17)
C30 C29 C34 109.14(13)
C30 C29 P2 117.75(11)
C34 C29 P2 110.66(10)
C30 C29 H29 107.4(12)
C34 C29 H29 107.3(12)
P2 C29 H29 104.0(11)
C31 C30 C29 110.91(13)
C31 C30 H30B 109.2(12)
C29 C30 H30B 110.8(12)
C31 C30 H30A 110.3(12)
C29 C30 H30A 108.3(12)
H30B C30 H30A 107.2(17)
C32 C31 C30 111.66(14)
C32 C31 H31A 108.6(12)
C30 C31 H31A 109.4(12)
C32 C31 H31B 109.8(13)
C30 C31 H31B 109.2(13)
H31A C31 H31B 108.1(17)
C33 C32 C31 111.23(14)
C33 C32 H32B 109.1(13)
C31 C32 H32B 108.6(13)
C33 C32 H32A 110.3(14)
C31 C32 H32A 110.6(14)
H32B C32 H32A 106.8(19)
C32 C33 C34 111.46(14)
C32 C33 H33B 108.5(12)
C34 C33 H33B 109.9(12)
C32 C33 H33A 109.4(13)
C34 C33 H33A 107.7(13)
H33B C33 H33A 109.9(17)
C33 C34 C29 111.15(13)
C33 C34 H34B 109.4(11)
C29 C34 H34B 107.9(11)
C33 C34 H34A 110.7(12)
C29 C34 H34A 110.6(12)
H34B C34 H34A 106.9(16)
C4T O1T C1T 109.6(3)
O1T C1T C2T 109.7(2)
O1T C1T H1TA 109.7
C2T C1T H1TA 109.7
O1T C1T H1TB 109.7
C2T C1T H1TB 109.7
H1TA C1T H1TB 108.2
C1T C2T C3T 103.2(2)
C1T C2T H2TA 111.1
C3T C2T H2TA 111.1
C1T C2T H2TB 111.1
C3T C2T H2TB 111.1
H2TA C2T H2TB 109.1
C4T C3T C2T 103.6(2)
C4T C3T H3TB 111.0
C2T C3T H3TB 111.0
C4T C3T H3TC 111.0
C2T C3T H3TC 111.0
H3TB C3T H3TC 109.0
O1T C4T C3T 111.9(3)
O1T C4T H4TA 109.2
C3T C4T H4TA 109.2
O1T C4T H4TB 109.2
C3T C4T H4TB 109.2
H4TA C4T H4TB 107.9

loop_
_geom_bond_atom_site_label_1
_geom_bond_atom_site_label_2
_geom_bond_distance
Ni1 C5 2.0863(15)
Ni1 C1 2.0903(16)
Ni1 C2 2.1177(16)
Ni1 C6 2.1235(16)
Ni1 P1 2.1724(4)
Ni1 P2 2.1761(4)
P1 C9 1.8663(16)
P1 C11 1.8667(15)
P1 C17 1.8750(15)
P2 C10 1.8645(16)
P2 C29 1.8698(15)
P2 C23 1.8709(15)
C1 C2 1.387(2)
C1 C8 1.508(3)
C1 H1 0.89(2)
C2 C3 1.523(2)
C2 H2 0.96(2)
C3 C4 1.536(3)
C3 H3B 0.97(2)
C3 H3A 0.97(2)
C4 C5 1.507(2)
C4 H4B 0.99(2)
C4 H4A 1.02(2)
C5 C6 1.381(2)
C5 H5 0.95(2)
C6 C7 1.525(2)
C6 H6 0.91(2)
C7 C8 1.535(3)
C7 H7B 0.96(2)
C7 H7A 0.94(2)
C8 H8B 0.98(2)
C8 H8A 1.00(2)
C9 C10 1.539(2)
C9 H9B 0.97(2)
C9 H9A 0.95(2)
C10 H10B 0.98(2)
C10 H10A 0.961(19)
C11 C16 1.536(2)
C11 C12 1.539(2)
C11 H11 0.963(19)
C12 C13 1.535(2)
C12 H12B 0.98(2)
C12 H12A 1.03(2)
C13 C14 1.524(3)
C13 H13B 0.97(2)
C13 H13A 0.98(2)
C14 C15 1.525(3)
C14 H14A 0.96(2)
C14 H14B 0.96(2)
C15 C16 1.536(2)
C15 H15B 0.97(2)
C15 H15A 0.97(2)
C16 H16B 0.94(2)
C16 H16A 0.97(2)
C17 C22 1.538(2)
C17 C18 1.540(2)
C17 H17 0.95(2)
C18 C19 1.534(2)
C18 H18B 0.97(2)
C18 H18A 1.00(2)
C19 C20 1.527(2)
C19 H19B 0.97(2)
C19 H19A 1.00(2)
C20 C21 1.530(2)
C20 H20B 0.95(2)
C20 H20A 0.94(2)
C21 C22 1.530(2)
C21 H21B 0.96(2)
C21 H21A 0.984(19)
C22 H22B 0.978(19)
C22 H22A 1.02(2)
C23 C24 1.535(2)
C23 C28 1.542(2)
C23 H23 0.97(2)
C24 C25 1.534(2)
C24 H24B 0.98(2)
C24 H24A 1.01(2)
C25 C26 1.526(3)
C25 H25B 0.94(2)
C25 H25A 0.96(2)
C26 C27 1.521(3)
C26 H26B 0.96(3)
C26 H26A 1.01(2)
C27 C28 1.536(2)
C27 H27B 0.95(2)
C27 H27A 1.01(2)
C28 H28B 0.99(2)
C28 H28A 0.97(2)
C29 C30 1.538(2)
C29 C34 1.542(2)
C29 H29 0.94(2)
C30 C31 1.535(2)
C30 H30B 0.97(2)
C30 H30A 0.97(2)
C31 C32 1.527(2)
C31 H31A 0.99(2)
C31 H31B 0.99(2)
C32 C33 1.528(2)
C32 H32B 0.97(2)
C32 H32A 0.95(2)
C33 C34 1.533(2)
C33 H33B 1.01(2)
C33 H33A 0.97(2)
C34 H34B 0.95(2)
C34 H34A 0.96(2)
O1T C4T 1.367(4)
O1T C1T 1.383(4)
C1T C2T 1.520(4)
C1T H1TA 0.9900
C1T H1TB 0.9900
C2T C3T 1.525(4)
C2T H2TA 0.9900
C2T H2TB 0.9900
C3T C4T 1.489(4)
C3T H3TB 0.9900
C3T H3TC 0.9900
C4T H4TA 0.9900
C4T H4TB 0.9900

loop_
_publcif_info_datablock.publ_exptl
_publcif_info_datablock.publ_geom
_publcif_info_datablock.structure
? ? ?
y y y
y y y
y y y
y y y
y y y
y y y
y y y
y y y

loop_
_publcif_info_exptl_table_extra_item
sin_theta_over_lambda_max

loop_
_publcif_info_tables.block_id
_publcif_info_tables.reference_item
{2feb1263-a85e-4854-a189-22dbd8cae466} '_publcif_info_datablock.publ_exptl'
